data_4070675
loop_
_publ_author_name
'Boardman, Brycelyn M.'
'Valderrama, Juan M.'
'Mu\~noz, Flor'
'Wu, Guang'
'Bazan, Guillermo C.'
'Rojas, Rene'

_publ_section_title
;
 Remote Activation of Nickel Complexes by Coordination of B(C6F5)3to an
 Exocyclic Carbonitrile Functionality
;
_journal_issue 8
_journal_name_full Organometallics
_journal_page_first 1671
_journal_paper_doi 10.1021/om700933y
_journal_volume 27
_journal_year 2008
_chemical_formula_sum 'C18 H23 N2 Ni0.5 O'
_chemical_formula_weight 312.74
_chemical_name_systematic
;
?
;
_space_group_IT_number 2
_symmetry_cell_setting triclinic
_symmetry_space_group_name_Hall '-P 1'
_symmetry_space_group_name_H-M 'P -1'
_atom_sites_solution_hydrogens geom
_atom_sites_solution_primary direct
_atom_sites_solution_secondary difmap
_audit_creation_method SHELXL-97
_cell_angle_alpha 65.568(5)
_cell_angle_beta 82.827(5)
_cell_angle_gamma 79.743(5)
_cell_formula_units_Z 2
_cell_length_a 8.548(3)
_cell_length_b 9.595(3)
_cell_length_c 11.491(4)
_cell_measurement_temperature 160(2)
_cell_volume 843.0(5)
_computing_structure_refinement 'SHELXL-97 (Sheldrick, 1997)'
_computing_structure_solution 'SHELXS-97 (Sheldrick, 1990)'
_diffrn_ambient_temperature 160(2)
_diffrn_measured_fraction_theta_full 0.882
_diffrn_measured_fraction_theta_max 0.882
_diffrn_measurement_device_type 'CCD area detector'
_diffrn_measurement_method 'omega scan'
_diffrn_radiation_monochromator graphite
_diffrn_radiation_source 'fine-focus sealed tube'
_diffrn_radiation_type MoK\a
_diffrn_radiation_wavelength 0.71073
_diffrn_reflns_av_R_equivalents 0.0569
_diffrn_reflns_av_sigmaI/netI 0.0410
_diffrn_reflns_limit_h_max 10
_diffrn_reflns_limit_h_min -10
_diffrn_reflns_limit_k_max 11
_diffrn_reflns_limit_k_min -11
_diffrn_reflns_limit_l_max 14
_diffrn_reflns_limit_l_min -14
_diffrn_reflns_number 5394
_diffrn_reflns_theta_full 26.40
_diffrn_reflns_theta_max 26.40
_diffrn_reflns_theta_min 2.35
_exptl_absorpt_coefficient_mu 0.612
_exptl_absorpt_correction_T_max 0.492
_exptl_absorpt_correction_T_min 0.364
_exptl_absorpt_correction_type empirical
_exptl_absorpt_process_details 'psi scan'
_exptl_crystal_colour red
_exptl_crystal_density_diffrn 1.232
_exptl_crystal_density_method 'not measured'
_exptl_crystal_description cube
_exptl_crystal_F_000 334
_exptl_crystal_size_max 0.35
_exptl_crystal_size_mid 0.35
_exptl_crystal_size_min 0.3
_refine_diff_density_max 0.409
_refine_diff_density_min -0.350
_refine_diff_density_rms 0.060
_refine_ls_extinction_method none
_refine_ls_goodness_of_fit_ref 1.050
_refine_ls_hydrogen_treatment mixed
_refine_ls_matrix_type full
_refine_ls_number_parameters 288
_refine_ls_number_reflns 3059
_refine_ls_number_restraints 0
_refine_ls_restrained_S_all 1.050
_refine_ls_R_factor_all 0.0408
_refine_ls_R_factor_gt 0.0375
_refine_ls_shift/su_max 0.000
_refine_ls_shift/su_mean 0.000
_refine_ls_structure_factor_coef Fsqd
_refine_ls_weighting_details 'calc w=1/[\s^2^(Fo^2^)+(0.0549P)^2^+0.3375P] where P=(Fo^2^+2Fc^2^)/3'
_refine_ls_weighting_scheme calc
_refine_ls_wR_factor_gt 0.0976
_refine_ls_wR_factor_ref 0.1008
_reflns_number_gt 2839
_reflns_number_total 3059
_reflns_threshold_expression >2sigma(I)
_cod_data_source_file om700933y-file005.cif
_cod_data_source_block sf3
_cod_original_cell_volume 842.9(5)
_cod_original_sg_symbol_H-M P-1
_cod_original_formula_sum 'C18 H23 N2 Ni0.50 O'
_cod_database_code 4070675

loop_
_symmetry_equiv_pos_as_xyz
'x, y, z'
'-x, -y, -z'

loop_
_atom_site_label
_atom_site_type_symbol
_atom_site_fract_x
_atom_site_fract_y
_atom_site_fract_z
_atom_site_U_iso_or_equiv
_atom_site_adp_type
_atom_site_occupancy
_atom_site_symmetry_multiplicity
_atom_site_calc_flag
_atom_site_refinement_flags
C1 C 0.2473(4) 0.1344(4) 0.6988(3) 0.0547(8) Uani 1 1 d .
C2 C 0.3364(2) 0.2411(2) 0.5855(2) 0.0312(4) Uani 1 1 d .
C3 C 0.3631(2) 0.2223(2) 0.47089(19) 0.0270(4) Uani 1 1 d .
C4 C 0.4439(2) 0.3232(2) 0.36014(19) 0.0260(4) Uani 1 1 d .
C5 C 0.3070(2) 0.0925(2) 0.4654(2) 0.0324(4) Uani 1 1 d .
C6 C 0.4575(3) 0.2903(3) 0.2414(2) 0.0398(5) Uani 1 1 d .
C7 C 0.5795(2) 0.5358(2) 0.23976(19) 0.0278(4) Uani 1 1 d .
C8 C 0.7433(2) 0.4979(2) 0.2161(2) 0.0305(4) Uani 1 1 d .
C9 C 0.8149(2) 0.5968(3) 0.1042(2) 0.0369(5) Uani 1 1 d .
C10 C 0.7304(3) 0.7284(3) 0.0196(2) 0.0380(5) Uani 1 1 d .
C11 C 0.5688(3) 0.7625(3) 0.0453(2) 0.0351(5) Uani 1 1 d .
C12 C 0.4904(2) 0.6669(2) 0.15471(19) 0.0296(4) Uani 1 1 d .
C13 C 0.8404(2) 0.3570(3) 0.3105(2) 0.0372(5) Uani 1 1 d .
C14 C 0.9433(4) 0.2589(4) 0.2460(3) 0.0556(7) Uani 1 1 d .
C15 C 0.9440(4) 0.4032(4) 0.3844(4) 0.0684(9) Uani 1 1 d .
C16 C 0.3126(2) 0.7081(3) 0.1805(2) 0.0364(5) Uani 1 1 d .
C17 C 0.2183(3) 0.7491(5) 0.0641(3) 0.0685(9) Uani 1 1 d .
C18 C 0.2812(4) 0.8363(4) 0.2289(4) 0.0673(9) Uani 1 1 d .
H9 H 0.924(3) 0.571(3) 0.087(2) 0.043(6) Uiso 1 1 d .
H10 H 0.785(3) 0.791(3) -0.055(2) 0.034(6) Uiso 1 1 d .
H11 H 0.513(3) 0.849(3) -0.011(2) 0.036(6) Uiso 1 1 d .
H13 H 0.769(3) 0.294(3) 0.376(2) 0.042(6) Uiso 1 1 d .
H16 H 0.275(3) 0.617(3) 0.249(3) 0.055(8) Uiso 1 1 d .
H1A H 0.188(5) 0.072(5) 0.689(4) 0.112(14) Uiso 1 1 d .
H6A H 0.423(4) 0.378(4) 0.172(4) 0.075(11) Uiso 1 1 d .
H14A H 0.879(4) 0.243(4) 0.197(3) 0.069(10) Uiso 1 1 d .
H15A H 1.000(3) 0.314(4) 0.444(3) 0.059(8) Uiso 1 1 d .
H17A H 0.253(4) 0.839(4) -0.007(3) 0.067(9) Uiso 1 1 d .
H18A H 0.168(4) 0.863(4) 0.243(3) 0.081(10) Uiso 1 1 d .
H1B H 0.323(6) 0.059(6) 0.745(5) 0.127(19) Uiso 1 1 d .
H6B H 0.563(5) 0.268(5) 0.219(4) 0.102(13) Uiso 1 1 d .
H14B H 0.993(3) 0.167(3) 0.308(3) 0.045(7) Uiso 1 1 d .
H15B H 0.870(4) 0.458(4) 0.436(4) 0.092(12) Uiso 1 1 d .
H17B H 0.106(4) 0.765(3) 0.089(3) 0.058(8) Uiso 1 1 d .
H18B H 0.321(6) 0.928(6) 0.159(5) 0.127(17) Uiso 1 1 d .
H1C H 0.207(5) 0.171(5) 0.755(4) 0.103(14) Uiso 1 1 d .
H6C H 0.394(5) 0.222(6) 0.239(4) 0.123(15) Uiso 1 1 d .
H14C H 1.035(4) 0.313(4) 0.194(3) 0.073(10) Uiso 1 1 d .
H15C H 1.024(6) 0.470(6) 0.317(5) 0.129(18) Uiso 1 1 d .
H18C H 0.334(5) 0.797(5) 0.315(4) 0.109(14) Uiso 1 1 d .
H17C H 0.245(5) 0.662(5) 0.031(4) 0.105(14) Uiso 1 1 d .
N N 0.2620(2) -0.0111(2) 0.4618(2) 0.0476(5) Uani 1 1 d .
N1 N 0.50331(17) 0.44141(18) 0.35913(15) 0.0248(3) Uani 1 1 d .
Ni Ni 0.5000 0.5000 0.5000 0.02630(14) Uani 1 2 d S
O O 0.38283(18) 0.34902(17) 0.60285(14) 0.0383(4) Uani 1 1 d .

loop_
_atom_site_aniso_label
_atom_site_aniso_U_11
_atom_site_aniso_U_22
_atom_site_aniso_U_33
_atom_site_aniso_U_23
_atom_site_aniso_U_13
_atom_site_aniso_U_12
C1 0.081(2) 0.0541(17) 0.0375(16) -0.0197(15) 0.0195(14) -0.0421(16)
C2 0.0334(10) 0.0309(10) 0.0283(12) -0.0091(9) 0.0003(8) -0.0105(8)
C3 0.0245(8) 0.0252(9) 0.0294(11) -0.0089(9) -0.0041(7) -0.0024(7)
C4 0.0235(8) 0.0295(10) 0.0264(11) -0.0131(9) -0.0038(7) -0.0004(7)
C5 0.0323(10) 0.0300(10) 0.0348(12) -0.0130(9) -0.0033(8) -0.0036(8)
C6 0.0498(13) 0.0450(14) 0.0340(14) -0.0232(13) 0.0037(10) -0.0155(10)
C7 0.0298(9) 0.0354(10) 0.0233(11) -0.0157(9) 0.0013(7) -0.0090(7)
C8 0.0300(9) 0.0372(11) 0.0277(11) -0.0161(10) 0.0007(7) -0.0071(8)
C9 0.0306(10) 0.0473(13) 0.0346(13) -0.0190(11) 0.0076(8) -0.0101(9)
C10 0.0437(12) 0.0425(12) 0.0262(12) -0.0117(11) 0.0092(9) -0.0152(9)
C11 0.0403(11) 0.0354(12) 0.0255(12) -0.0077(11) -0.0008(9) -0.0066(9)
C12 0.0312(9) 0.0340(10) 0.0260(11) -0.0135(9) -0.0010(7) -0.0074(8)
C13 0.0281(10) 0.0437(12) 0.0350(13) -0.0120(11) 0.0004(8) -0.0039(8)
C14 0.0575(16) 0.0504(16) 0.0530(19) -0.0215(16) -0.0074(13) 0.0116(13)
C15 0.0643(18) 0.075(2) 0.072(2) -0.038(2) -0.0388(17) 0.0184(16)
C16 0.0307(10) 0.0356(11) 0.0338(13) -0.0055(10) 0.0001(8) -0.0047(8)
C17 0.0379(14) 0.101(3) 0.055(2) -0.018(2) -0.0133(12) -0.0093(15)
C18 0.0431(15) 0.067(2) 0.100(3) -0.049(2) 0.0054(16) 0.0043(13)
N 0.0577(12) 0.0374(10) 0.0540(14) -0.0209(10) -0.0017(10) -0.0169(9)
N1 0.0241(7) 0.0283(8) 0.0219(9) -0.0095(7) 0.0004(6) -0.0060(6)
Ni 0.02896(19) 0.0292(2) 0.0228(2) -0.01093(17) 0.00141(13) -0.00996(13)
O 0.0519(9) 0.0430(8) 0.0276(8) -0.0175(7) 0.0110(6) -0.0262(7)

loop_
_atom_type_symbol
_atom_type_description
_atom_type_scat_dispersion_real
_atom_type_scat_dispersion_imag
_atom_type_scat_source
C C 0.0033 0.0016 'International Tables Vol C Tables 4.2.6.8 and 6.1.1.4'
H H 0.0000 0.0000 'International Tables Vol C Tables 4.2.6.8 and 6.1.1.4'
N N 0.0061 0.0033 'International Tables Vol C Tables 4.2.6.8 and 6.1.1.4'
O O 0.0106 0.0060 'International Tables Vol C Tables 4.2.6.8 and 6.1.1.4'
Ni Ni 0.3393 1.1124 'International Tables Vol C Tables 4.2.6.8 and 6.1.1.4'

loop_
_geom_angle_atom_site_label_1
_geom_angle_atom_site_label_2
_geom_angle_atom_site_label_3
_geom_angle
_geom_angle_site_symmetry_1
_geom_angle_site_symmetry_3
C2 C1 H1A 121(3) . .
C2 C1 H1B 105(3) . .
H1A C1 H1B 97(4) . .
C2 C1 H1C 115(3) . .
H1A C1 H1C 114(4) . .
H1B C1 H1C 100(4) . .
O C2 C3 123.35(18) . .
O C2 C1 114.8(2) . .
C3 C2 C1 121.83(19) . .
C2 C3 C4 123.58(17) . .
C2 C3 C5 117.51(18) . .
C4 C3 C5 118.91(18) . .
N1 C4 C3 122.42(17) . .
N1 C4 C6 120.63(18) . .
C3 C4 C6 116.95(17) . .
N C5 C3 179.6(3) . .
C4 C6 H6A 111(2) . .
C4 C6 H6B 110(3) . .
H6A C6 H6B 103(3) . .
C4 C6 H6C 118(3) . .
H6A C6 H6C 100(3) . .
H6B C6 H6C 113(4) . .
C12 C7 C8 121.90(18) . .
C12 C7 N1 119.05(16) . .
C8 C7 N1 118.94(17) . .
C9 C8 C7 117.44(19) . .
C9 C8 C13 120.89(17) . .
C7 C8 C13 121.64(18) . .
C10 C9 C8 121.90(19) . .
C10 C9 H9 120.3(15) . .
C8 C9 H9 117.8(15) . .
C9 C10 C11 119.3(2) . .
C9 C10 H10 118.4(14) . .
C11 C10 H10 122.3(14) . .
C10 C11 C12 121.3(2) . .
C10 C11 H11 119.4(15) . .
C12 C11 H11 119.3(15) . .
C11 C12 C7 118.06(18) . .
C11 C12 C16 120.04(18) . .
C7 C12 C16 121.89(17) . .
C8 C13 C14 112.4(2) . .
C8 C13 C15 111.2(2) . .
C14 C13 C15 110.1(2) . .
C8 C13 H13 109.2(14) . .
C14 C13 H13 109.3(15) . .
C15 C13 H13 104.4(15) . .
C13 C14 H14A 106(2) . .
C13 C14 H14B 110.4(17) . .
H14A C14 H14B 114(3) . .
C13 C14 H14C 110.2(19) . .
H14A C14 H14C 113(3) . .
H14B C14 H14C 104(2) . .
C13 C15 H15A 109.4(18) . .
C13 C15 H15B 109(2) . .
H15A C15 H15B 107(3) . .
C13 C15 H15C 107(3) . .
H15A C15 H15C 110(3) . .
H15B C15 H15C 115(3) . .
C18 C16 C17 111.3(3) . .
C18 C16 C12 111.12(19) . .
C17 C16 C12 112.2(2) . .
C18 C16 H16 106.8(16) . .
C17 C16 H16 107.6(16) . .
C12 C16 H16 107.6(15) . .
C16 C17 H17A 110.2(19) . .
C16 C17 H17B 108.0(18) . .
H17A C17 H17B 113(2) . .
C16 C17 H17C 110(2) . .
H17A C17 H17C 104(3) . .
H17B C17 H17C 112(3) . .
C16 C18 H18A 111(2) . .
C16 C18 H18B 106(3) . .
H18A C18 H18B 107(3) . .
C16 C18 H18C 109(2) . .
H18A C18 H18C 108(3) . .
H18B C18 H18C 116(4) . .
C4 N1 C7 116.59(16) . .
C4 N1 Ni 126.68(14) . .
C7 N1 Ni 116.73(12) . .
O Ni O 180.00(8) . 2_666
O Ni N1 87.82(7) . 2_666
O Ni N1 92.18(7) 2_666 2_666
O Ni N1 92.18(7) . .
O Ni N1 87.82(7) 2_666 .
N1 Ni N1 180.0 2_666 .
C2 O Ni 131.59(14) . .

loop_
_geom_bond_atom_site_label_1
_geom_bond_atom_site_label_2
_geom_bond_distance
_geom_bond_site_symmetry_2
C1 C2 1.500(3) .
C1 H1A 0.90(5) .
C1 H1B 0.91(5) .
C1 H1C 0.87(5) .
C2 O 1.267(2) .
C2 C3 1.388(3) .
C3 C4 1.426(3) .
C3 C5 1.439(3) .
C4 N1 1.318(2) .
C4 C6 1.509(3) .
C5 N 1.145(3) .
C6 H6A 0.92(4) .
C6 H6B 0.92(4) .
C6 H6C 0.93(5) .
C7 C12 1.395(3) .
C7 C8 1.404(3) .
C7 N1 1.444(2) .
C8 C9 1.389(3) .
C8 C13 1.518(3) .
C9 C10 1.377(3) .
C9 H9 0.94(3) .
C10 C11 1.386(3) .
C10 H10 0.94(2) .
C11 C12 1.388(3) .
C11 H11 0.91(3) .
C12 C16 1.524(3) .
C13 C14 1.526(3) .
C13 C15 1.530(4) .
C13 H13 0.97(3) .
C14 H14A 0.90(3) .
C14 H14B 0.94(3) .
C14 H14C 1.01(4) .
C15 H15A 0.94(3) .
C15 H15B 1.04(4) .
C15 H15C 1.04(5) .
C16 C18 1.518(4) .
C16 C17 1.521(4) .
C16 H16 0.98(3) .
C17 H17A 0.98(3) .
C17 H17B 0.97(3) .
C17 H17C 1.03(4) .
C18 H18A 0.97(4) .
C18 H18B 1.00(5) .
C18 H18C 1.03(5) .
N1 Ni 1.9165(16) .
Ni O 1.8175(14) .
Ni O 1.8175(14) 2_666
Ni N1 1.9165(16) 2_666

loop_
_geom_torsion_atom_site_label_1
_geom_torsion_atom_site_label_2
_geom_torsion_atom_site_label_3
_geom_torsion_atom_site_label_4
_geom_torsion
_geom_torsion_site_symmetry_1
_geom_torsion_site_symmetry_4
O C2 C3 C4 -0.8(3) . .
C1 C2 C3 C4 178.5(2) . .
O C2 C3 C5 178.60(18) . .
C1 C2 C3 C5 -2.2(3) . .
C2 C3 C4 N1 1.7(3) . .
C5 C3 C4 N1 -177.70(17) . .
C2 C3 C4 C6 -177.66(19) . .
C5 C3 C4 C6 3.0(3) . .
C2 C3 C5 N -5(32) . .
C4 C3 C5 N 175(100) . .
C12 C7 C8 C9 0.3(3) . .
N1 C7 C8 C9 -175.96(17) . .
C12 C7 C8 C13 178.62(18) . .
N1 C7 C8 C13 2.4(3) . .
C7 C8 C9 C10 0.9(3) . .
C13 C8 C9 C10 -177.5(2) . .
C8 C9 C10 C11 -1.1(3) . .
C9 C10 C11 C12 0.1(3) . .
C10 C11 C12 C7 1.0(3) . .
C10 C11 C12 C16 179.8(2) . .
C8 C7 C12 C11 -1.2(3) . .
N1 C7 C12 C11 175.04(17) . .
C8 C7 C12 C16 -179.93(18) . .
N1 C7 C12 C16 -3.7(3) . .
C9 C8 C13 C14 -50.4(3) . .
C7 C8 C13 C14 131.3(2) . .
C9 C8 C13 C15 73.5(3) . .
C7 C8 C13 C15 -104.8(3) . .
C11 C12 C16 C18 -76.7(3) . .
C7 C12 C16 C18 102.0(3) . .
C11 C12 C16 C17 48.6(3) . .
C7 C12 C16 C17 -132.6(3) . .
C3 C4 N1 C7 -178.89(15) . .
C6 C4 N1 C7 0.4(3) . .
C3 C4 N1 Ni 1.5(2) . .
C6 C4 N1 Ni -179.20(15) . .
C12 C7 N1 C4 93.4(2) . .
C8 C7 N1 C4 -90.3(2) . .
C12 C7 N1 Ni -86.92(18) . .
C8 C7 N1 Ni 89.41(18) . .
C4 N1 Ni O -3.88(16) . .
C7 N1 Ni O 176.49(13) . .
C4 N1 Ni O 176.12(16) . 2_666
C7 N1 Ni O -3.51(13) . 2_666
C4 N1 Ni N1 -74(100) . 2_666
C7 N1 Ni N1 106(100) . 2_666
C3 C2 O Ni -3.6(3) . .
C1 C2 O Ni 177.1(2) . .
O Ni O C2 157(100) 2_666 .
N1 Ni O C2 -174.9(2) 2_666 .
N1 Ni O C2 5.1(2) . .
